data_2219755
loop_
_publ_author_name
'Wang, Jian-Gang'
'Jian, Fang-Fang'

_publ_section_title
;
 (<i>E</i>)-Ethyl 2-cyano-2-(thiazolidin-2-ylidene)acetate
;
_journal_coeditor_code AT2647
_journal_issue 11
_journal_name_full 'Acta Crystallographica Section E'
_journal_page_first o2145
_journal_paper_doi 10.1107/S1600536808032984
_journal_volume 64
_journal_year 2008
_chemical_formula_iupac 'C8 H10 N2 O2 S'
_chemical_formula_moiety 'C8 H10 N2 O2 S'
_chemical_formula_sum 'C8 H10 N2 O2 S'
_chemical_formula_weight 198.24
_chemical_name_systematic
;
(<i>E</i>)-Ethyl 2-cyano-2-(thiazolidin-2-ylidene)acetate
;
_space_group_IT_number 14
_symmetry_cell_setting monoclinic
_symmetry_space_group_name_Hall '-P 2ybc'
_symmetry_space_group_name_H-M 'P 1 21/c 1'
_atom_sites_solution_hydrogens geom
_atom_sites_solution_primary direct
_atom_sites_solution_secondary difmap
_audit_creation_method SHELXL97
_cell_angle_alpha 90.00
_cell_angle_beta 90.03(3)
_cell_angle_gamma 90.00
_cell_formula_units_Z 4
_cell_length_a 4.0676(8)
_cell_length_b 15.460(3)
_cell_length_c 14.581(3)
_cell_measurement_reflns_used 2422
_cell_measurement_temperature 293(2)
_cell_measurement_theta_max 25.11
_cell_measurement_theta_min 2.27
_cell_volume 916.9(3)
_computing_cell_refinement 'SAINT (Bruker, 1997)'
_computing_data_collection 'SMART (Bruker, 1997)'
_computing_data_reduction 'SAINT (Bruker, 1997)'
_computing_molecular_graphics 'SHELXTL (Sheldrick, 2008)'
_computing_publication_material 'SHELXTL (Sheldrick, 2008)'
_computing_structure_refinement 'SHELXL97 (Sheldrick, 2008)'
_computing_structure_solution 'SHELXS97 (Sheldrick, 2008)'
_diffrn_ambient_temperature 293(2)
_diffrn_measured_fraction_theta_full 0.983
_diffrn_measured_fraction_theta_max 0.983
_diffrn_measurement_device_type 'Bruker SMART CCD area-detector'
_diffrn_measurement_method '\f and \w'
_diffrn_radiation_monochromator graphite
_diffrn_radiation_source 'fine-focus sealed tube'
_diffrn_radiation_type MoK\a
_diffrn_radiation_wavelength 0.71073
_diffrn_reflns_av_R_equivalents 0.0252
_diffrn_reflns_av_sigmaI/netI 0.0222
_diffrn_reflns_limit_h_max 4
_diffrn_reflns_limit_h_min -4
_diffrn_reflns_limit_k_max 18
_diffrn_reflns_limit_k_min -18
_diffrn_reflns_limit_l_max 17
_diffrn_reflns_limit_l_min -17
_diffrn_reflns_number 6717
_diffrn_reflns_theta_full 25.01
_diffrn_reflns_theta_max 25.01
_diffrn_reflns_theta_min 3.09
_diffrn_standards_decay_% 0
_diffrn_standards_number 0
_exptl_absorpt_coefficient_mu 0.320
_exptl_absorpt_correction_type none
_exptl_crystal_colour colourless
_exptl_crystal_density_diffrn 1.436
_exptl_crystal_density_method 'not measured'
_exptl_crystal_description needle
_exptl_crystal_F_000 416
_exptl_crystal_size_max 0.20
_exptl_crystal_size_mid 0.12
_exptl_crystal_size_min 0.09
_refine_diff_density_max 0.259
_refine_diff_density_min -0.334
_refine_ls_extinction_coef 0.041(3)
_refine_ls_extinction_expression Fc^*^=kFc[1+0.001xFc^2^\l^3^/sin(2\q)]^-1/4^
_refine_ls_extinction_method 'SHELXL97 (Sheldrick, 2008)'
_refine_ls_goodness_of_fit_ref 1.244
_refine_ls_hydrogen_treatment constr
_refine_ls_matrix_type full
_refine_ls_number_parameters 119
_refine_ls_number_reflns 1577
_refine_ls_number_restraints 0
_refine_ls_restrained_S_all 1.244
_refine_ls_R_factor_all 0.0542
_refine_ls_R_factor_gt 0.0513
_refine_ls_shift/su_max 0.000
_refine_ls_shift/su_mean 0.000
_refine_ls_structure_factor_coef Fsqd
_refine_ls_weighting_details 'calc w = 1/[\s^2^(Fo^2^)+2.059P] where P=(Fo^2^+2Fc^2^)/3'
_refine_ls_weighting_scheme calc
_refine_ls_wR_factor_gt 0.1101
_refine_ls_wR_factor_ref 0.1117
_reflns_number_gt 1484
_reflns_number_total 1577
_reflns_threshold_expression I>2\s(I)
_cod_data_source_file at2647.cif
_cod_data_source_block I
_cod_original_sg_symbol_H-M 'P 21/c'
_cod_database_code 2219755
_cod_database_fobs_code 2219755

loop_
_symmetry_equiv_pos_as_xyz
'x, y, z'
'-x, y+1/2, -z+1/2'
'-x, -y, -z'
'x, -y-1/2, z-1/2'

loop_
_atom_site_type_symbol
_atom_site_label
_atom_site_fract_x
_atom_site_fract_y
_atom_site_fract_z
_atom_site_U_iso_or_equiv
_atom_site_adp_type
_atom_site_calc_flag
_atom_site_refinement_flags
_atom_site_occupancy
S S1 0.2265(2) 0.70109(5) 0.01523(5) 0.0285(3) Uani d . 1
O O2 -0.2856(6) 0.91026(13) 0.24156(14) 0.0250(5) Uani d . 1
O O1 -0.1022(6) 0.97114(14) 0.11080(15) 0.0325(6) Uani d . 1
N N2 -0.1952(7) 0.68892(17) 0.23236(18) 0.0304(7) Uani d . 1
N N1 0.1928(7) 0.86360(17) -0.01208(17) 0.0279(7) Uani d . 1
H H1A 0.1440 0.9171 -0.0037 0.034 Uiso calc R 1
C C3 0.1091(7) 0.80489(19) 0.0489(2) 0.0209(6) Uani d . 1
C C6 -0.1433(8) 0.9071(2) 0.1582(2) 0.0226(7) Uani d . 1
C C7 -0.3933(9) 0.9959(2) 0.2710(2) 0.0270(7) Uani d . 1
H H7A -0.5582 1.0182 0.2291 0.032 Uiso calc R 1
H H7B -0.2088 1.0356 0.2717 0.032 Uiso calc R 1
C C1 0.3729(10) 0.7390(2) -0.0946(2) 0.0337(8) Uani d . 1
H H1B 0.5946 0.7182 -0.1053 0.040 Uiso calc R 1
H H1C 0.2324 0.7174 -0.1433 0.040 Uiso calc R 1
C C4 -0.0547(8) 0.82003(19) 0.13177(19) 0.0213(7) Uani d . 1
C C5 -0.1330(7) 0.7482(2) 0.18828(19) 0.0220(7) Uani d . 1
C C2 0.3686(8) 0.8366(2) -0.0937(2) 0.0263(7) Uani d . 1
H H2A 0.5914 0.8590 -0.0926 0.032 Uiso calc R 1
H H2B 0.2593 0.8584 -0.1481 0.032 Uiso calc R 1
C C8 -0.5358(9) 0.9868(2) 0.3661(2) 0.0330(8) Uani d . 1
H H8A -0.6097 1.0423 0.3873 0.049 Uiso calc R 1
H H8B -0.3703 0.9650 0.4069 0.049 Uiso calc R 1
H H8C -0.7180 0.9474 0.3645 0.049 Uiso calc R 1

loop_
_atom_site_aniso_label
_atom_site_aniso_U_11
_atom_site_aniso_U_22
_atom_site_aniso_U_33
_atom_site_aniso_U_12
_atom_site_aniso_U_13
_atom_site_aniso_U_23
S1 0.0436(5) 0.0177(4) 0.0241(4) 0.0040(4) 0.0121(3) 0.0002(3)
O2 0.0389(13) 0.0167(10) 0.0192(10) 0.0020(9) 0.0100(9) -0.0013(8)
O1 0.0527(15) 0.0197(11) 0.0251(12) 0.0021(11) 0.0141(11) 0.0033(9)
N2 0.0444(17) 0.0255(14) 0.0215(14) 0.0008(13) 0.0075(12) 0.0017(12)
N1 0.0421(17) 0.0182(13) 0.0234(14) 0.0058(12) 0.0128(12) 0.0028(10)
C3 0.0237(15) 0.0194(14) 0.0197(15) 0.0003(13) -0.0012(12) 0.0001(12)
C6 0.0272(17) 0.0223(16) 0.0183(14) -0.0010(13) 0.0039(12) -0.0021(12)
C7 0.0385(19) 0.0182(15) 0.0244(16) 0.0012(14) 0.0057(14) -0.0035(12)
C1 0.051(2) 0.0258(17) 0.0245(17) 0.0088(16) 0.0135(15) 0.0034(13)
C4 0.0274(16) 0.0180(15) 0.0183(14) -0.0005(13) 0.0030(12) 0.0010(11)
C5 0.0254(16) 0.0240(16) 0.0166(14) 0.0029(13) 0.0033(12) -0.0030(12)
C2 0.0312(17) 0.0266(17) 0.0212(15) 0.0000(14) 0.0076(13) 0.0001(13)
C8 0.045(2) 0.0264(17) 0.0275(17) 0.0059(16) 0.0109(15) -0.0042(13)

loop_
_atom_type_symbol
_atom_type_description
_atom_type_scat_dispersion_real
_atom_type_scat_dispersion_imag
_atom_type_scat_source
C C 0.0033 0.0016 'International Tables Vol C Tables 4.2.6.8 and 6.1.1.4'
H H 0.0000 0.0000 'International Tables Vol C Tables 4.2.6.8 and 6.1.1.4'
N N 0.0061 0.0033 'International Tables Vol C Tables 4.2.6.8 and 6.1.1.4'
O O 0.0106 0.0060 'International Tables Vol C Tables 4.2.6.8 and 6.1.1.4'
S S 0.1246 0.1234 'International Tables Vol C Tables 4.2.6.8 and 6.1.1.4'

loop_
_geom_angle_atom_site_label_1
_geom_angle_atom_site_label_2
_geom_angle_atom_site_label_3
_geom_angle_site_symmetry_1
_geom_angle
C3 S1 C1 . 92.39(14)
C6 O2 C7 . 115.3(2)
C3 N1 C2 . 119.0(3)
C3 N1 H1A . 120.5
C2 N1 H1A . 120.5
N1 C3 C4 . 126.3(3)
N1 C3 S1 . 111.9(2)
C4 C3 S1 . 121.8(2)
O1 C6 O2 1 122.8(3)
O1 C6 O2 . 122.8(3)
O1 C6 C4 1 124.8(3)
O1 C6 C4 . 124.8(3)
O2 C6 C4 . 112.4(3)
O2 C7 C8 . 107.5(2)
O2 C7 H7A . 110.2
C8 C7 H7A . 110.2
O2 C7 H7B . 110.2
C8 C7 H7B . 110.2
H7A C7 H7B . 108.5
C2 C1 S1 . 108.2(2)
C2 C1 H1B . 110.1
S1 C1 H1B . 110.1
C2 C1 H1C . 110.1
S1 C1 H1C . 110.1
H1B C1 H1C . 108.4
C3 C4 C5 . 118.5(3)
C3 C4 C6 . 120.3(3)
C5 C4 C6 . 121.2(3)
N2 C5 C4 . 178.5(3)
N1 C2 C1 . 107.5(2)
N1 C2 H2A . 110.2
C1 C2 H2A . 110.2
N1 C2 H2B . 110.2
C1 C2 H2B . 110.2
H2A C2 H2B . 108.5
C7 C8 H8A . 109.5
C7 C8 H8B . 109.5
H8A C8 H8B . 109.5
C7 C8 H8C . 109.5
H8A C8 H8C . 109.5
H8B C8 H8C . 109.5

loop_
_geom_bond_atom_site_label_1
_geom_bond_atom_site_label_2
_geom_bond_site_symmetry_2
_geom_bond_distance
S1 C3 . 1.745(3)
S1 C1 . 1.806(3)
O2 C6 . 1.348(3)
O2 C7 . 1.459(4)
O1 C6 . 1.218(4)
N2 C5 . 1.147(4)
N1 C3 . 1.315(4)
N1 C2 . 1.450(4)
N1 H1A . 0.8600
C3 C4 . 1.400(4)
C6 O1 1 1.218(4)
C6 C4 . 1.446(4)
C7 C8 . 1.510(4)
C7 H7A . 0.9700
C7 H7B . 0.9700
C1 C2 . 1.510(4)
C1 H1B . 0.9700
C1 H1C . 0.9700
C4 C5 . 1.420(4)
C2 H2A . 0.9700
C2 H2B . 0.9700
C8 H8A . 0.9600
C8 H8B . 0.9600
C8 H8C . 0.9600

loop_
_geom_hbond_atom_site_label_D
_geom_hbond_atom_site_label_H
_geom_hbond_atom_site_label_A
_geom_hbond_site_symmetry_A
_geom_hbond_distance_DH
_geom_hbond_distance_HA
_geom_hbond_distance_DA
_geom_hbond_angle_DHA
N1 H1A O1 3_575 0.86 2.33 2.955(3) 129.3
N1 H1A O1 1 0.86 2.12 2.723(3) 126.9

loop_
_geom_torsion_atom_site_label_1
_geom_torsion_atom_site_label_2
_geom_torsion_atom_site_label_3
_geom_torsion_atom_site_label_4
_geom_torsion_site_symmetry_1
_geom_torsion_site_symmetry_4
_geom_torsion
C2 N1 C3 C4 . . 178.7(3)
C2 N1 C3 S1 . . -1.4(4)
C1 S1 C3 N1 . . -4.5(3)
C1 S1 C3 C4 . . 175.4(3)
O1 O1 C6 O2 1 . 0.0(3)
O1 O1 C6 C4 1 . 0.0(3)
C7 O2 C6 O1 . 1 1.0(4)
C7 O2 C6 O1 . . 1.0(4)
C7 O2 C6 C4 . . -177.6(3)
C6 O2 C7 C8 . . -178.4(3)
C3 S1 C1 C2 . . 8.7(3)
N1 C3 C4 C5 . . 178.4(3)
S1 C3 C4 C5 . . -1.6(4)
N1 C3 C4 C6 . . -1.1(5)
S1 C3 C4 C6 . . 178.9(2)
O1 C6 C4 C3 1 . 4.2(5)
O1 C6 C4 C3 . . 4.2(5)
O2 C6 C4 C3 . . -177.2(3)
O1 C6 C4 C5 1 . -175.3(3)
O1 C6 C4 C5 . . -175.3(3)
O2 C6 C4 C5 . . 3.3(4)
C3 N1 C2 C1 . . 8.0(4)
S1 C1 C2 N1 . . -10.3(4)
